data_4020000
loop_
_publ_author_name
'Steven M. Allin'
'Christopher I. Thomas'
'Kevin Doyle'
'Mark R. J. Elsegood'

_journal_name_full 'Journal of Organic Chemistry'
_journal_page_first 357
_journal_page_last 359
_journal_paper_doi 10.1021/jo040245k
_journal_volume 70
_journal_year 2005
_chemical_formula_sum 'C17 H21 N2 O0.5'
_chemical_formula_weight 261.36
_space_group_IT_number 4
_symmetry_cell_setting monoclinic
_symmetry_space_group_name_Hall 'P 2yb'
_symmetry_space_group_name_H-M 'P 1 21 1'
_atom_sites_solution_hydrogens 'Geom except NH and OH cords freely refined'
_atom_sites_solution_primary direct
_atom_sites_solution_secondary 'All non-H atoms found by direct methods'
_cell_angle_alpha 90.00
_cell_angle_beta 98.533(2)
_cell_angle_gamma 90.00
_cell_formula_units_Z 4
_cell_length_a 12.7620(16)
_cell_length_b 6.8946(9)
_cell_length_c 17.222(2)
_cell_measurement_reflns_used 2638
_cell_measurement_temperature 150(2)
_cell_measurement_theta_max 26.93
_cell_measurement_theta_min 2.39
_cell_volume 1498.5(3)
_diffrn_ambient_temperature 150(2)
_diffrn_detector_area_resol_mean ?
_diffrn_measurement_device_type 'Bruker SMART 1000 CCD diffractometer'
_diffrn_measurement_method '\w rotation with narrow frames'
_diffrn_radiation_monochromator graphite
_diffrn_radiation_probe x-ray
_diffrn_radiation_type MoK\a
_diffrn_radiation_wavelength 0.71073
_diffrn_reflns_av_R_equivalents 0.0318
_diffrn_reflns_av_sigmaI/netI 0.0586
_diffrn_reflns_limit_h_max 14
_diffrn_reflns_limit_h_min -15
_diffrn_reflns_limit_k_max 8
_diffrn_reflns_limit_k_min -7
_diffrn_reflns_limit_l_max 20
_diffrn_reflns_limit_l_min -20
_diffrn_reflns_number 8486
_diffrn_reflns_theta_max 25.00
_diffrn_reflns_theta_min 1.61
_diffrn_source 'sealed tube'
_diffrn_standards_decay_% 0
_diffrn_standards_interval_count ?
_diffrn_standards_interval_time ?
_diffrn_standards_number 0
_exptl_absorpt_coefficient_mu 0.070
_exptl_absorpt_correction_T_max 0.987
_exptl_absorpt_correction_T_min 0.960
_exptl_absorpt_correction_type multi-scan
_exptl_absorpt_process_details 'SADABS v2.10, Sheldrick, G.M., (2003)'
_exptl_crystal_colour yellow
_exptl_crystal_density_diffrn 1.158
_exptl_crystal_density_meas ?
_exptl_crystal_density_method 'not measured'
_exptl_crystal_description block
_exptl_crystal_F_000 564
_exptl_crystal_size_max 0.58
_exptl_crystal_size_mid 0.24
_exptl_crystal_size_min 0.19
_refine_ls_abs_structure_details 'Flack H D (1983), Acta Cryst. A39, 876-881'
_refine_ls_abs_structure_Flack 0.4(19)
_refine_ls_extinction_coef 0.0041(11)
_refine_ls_extinction_expression Fc^*^=kFc[1+0.001xFc^2^\l^3^/sin(2\q)]^-1/4^
_refine_ls_extinction_method SHELXL
_refine_ls_goodness_of_fit_ref 1.017
_refine_ls_hydrogen_treatment mixed
_refine_ls_matrix_type full
_refine_ls_number_parameters 367
_refine_ls_number_reflns 4933
_refine_ls_number_restraints 1
_refine_ls_restrained_S_all 1.017
_refine_ls_R_factor_all 0.0687
_refine_ls_R_factor_gt 0.0429
_refine_ls_shift/su_max 0.000
_refine_ls_shift/su_mean 0.000
_refine_ls_structure_factor_coef Fsqd
_refine_ls_weighting_details 'calc w=1/[\s^2^(Fo^2^)+(0.0439P)^2^+0.1475P] where P=(Fo^2^+2Fc^2^)/3'
_refine_ls_weighting_scheme calc
_refine_ls_wR_factor_gt 0.0918
_refine_ls_wR_factor_ref 0.1051
_reflns_number_gt 3705
_reflns_number_total 4933
_reflns_threshold_expression I>2\s(I)
_cod_original_sg_symbol_H-M 'P 21'
_cod_original_formula_sum 'C17 H21 N2 O0.50'
_cod_database_code 4020000

loop_
_symmetry_equiv_pos_as_xyz
'x, y, z'
'-x, y+1/2, -z'

loop_
_atom_site_label
_atom_site_type_symbol
_atom_site_fract_x
_atom_site_fract_y
_atom_site_fract_z
_atom_site_U_iso_or_equiv
_atom_site_adp_type
_atom_site_occupancy
_atom_site_symmetry_multiplicity
_atom_site_calc_flag
_atom_site_refinement_flags
_atom_site_disorder_assembly
_atom_site_disorder_group
C1 C 0.16206(19) 0.1625(4) 0.35374(16) 0.0406(7) Uani 1 1 d . . .
H1A H 0.1597 0.0894 0.3040 0.049 Uiso 1 1 calc R . .
H1B H 0.1606 0.3027 0.3411 0.049 Uiso 1 1 calc R . .
C2 C 0.0652(2) 0.1104(4) 0.39251(17) 0.0474(8) Uani 1 1 d . . .
H2A H 0.0615 0.1979 0.4376 0.057 Uiso 1 1 calc R . .
H2B H -0.0001 0.1287 0.3543 0.057 Uiso 1 1 calc R . .
C3 C 0.0717(2) -0.0962(5) 0.42040(16) 0.0443(7) Uani 1 1 d . . .
C4 C 0.1767(2) -0.1455(4) 0.46869(15) 0.0425(7) Uani 1 1 d . . .
H4A H 0.1840 -0.0737 0.5190 0.051 Uiso 1 1 calc R . .
H4B H 0.1787 -0.2859 0.4808 0.051 Uiso 1 1 calc R . .
N5 N 0.26652(16) -0.0960(3) 0.42703(11) 0.0337(5) Uani 1 1 d . . .
C6 C 0.3671(2) -0.1520(4) 0.47582(14) 0.0389(7) Uani 1 1 d . . .
H6A H 0.3613 -0.2868 0.4946 0.047 Uiso 1 1 calc R . .
H6B H 0.3800 -0.0662 0.5223 0.047 Uiso 1 1 calc R . .
C7 C 0.4603(2) -0.1380(4) 0.43002(15) 0.0381(7) Uani 1 1 d . . .
H7A H 0.5278 -0.1451 0.4666 0.046 Uiso 1 1 calc R . .
H7B H 0.4581 -0.2474 0.3926 0.046 Uiso 1 1 calc R . .
C7A C 0.45391(19) 0.0519(4) 0.38603(13) 0.0325(6) Uani 1 1 d . . .
C7B C 0.53152(19) 0.1549(4) 0.34923(13) 0.0320(6) Uani 1 1 d . . .
C8 C 0.6380(2) 0.1225(5) 0.34254(14) 0.0398(7) Uani 1 1 d . . .
H8 H 0.6726 0.0070 0.3624 0.048 Uiso 1 1 calc R . .
C9 C 0.6920(2) 0.2619(5) 0.30640(16) 0.0465(8) Uani 1 1 d . . .
H9 H 0.7647 0.2424 0.3024 0.056 Uiso 1 1 calc R . .
C10 C 0.6412(2) 0.4321(5) 0.27539(16) 0.0481(8) Uani 1 1 d . . .
H10 H 0.6801 0.5248 0.2504 0.058 Uiso 1 1 calc R . .
C11 C 0.5356(2) 0.4670(4) 0.28060(15) 0.0421(7) Uani 1 1 d . . .
H11 H 0.5009 0.5809 0.2590 0.050 Uiso 1 1 calc R . .
C11A C 0.48219(19) 0.3283(4) 0.31882(14) 0.0337(6) Uani 1 1 d . . .
N12 N 0.37947(17) 0.3291(3) 0.33521(12) 0.0359(5) Uani 1 1 d . . .
H12 H 0.333(2) 0.429(4) 0.3213(16) 0.054 Uiso 1 1 d . . .
C12A C 0.36439(19) 0.1613(4) 0.37620(14) 0.0313(6) Uani 1 1 d . . .
C12B C 0.26417(19) 0.1143(4) 0.40815(14) 0.0340(6) Uani 1 1 d . . .
H12B H 0.2644 0.1882 0.4581 0.041 Uiso 1 1 calc R . .
C13 C -0.0045(2) -0.2289(5) 0.40658(17) 0.0532(8) Uani 1 1 d . . .
H13 H 0.0128 -0.3551 0.4266 0.064 Uiso 1 1 calc R . .
C14 C -0.1151(2) -0.2026(7) 0.3630(2) 0.0758(11) Uani 1 1 d . . .
H14A H -0.1663 -0.2126 0.4000 0.114 Uiso 1 1 calc R . .
H14B H -0.1297 -0.3035 0.3228 0.114 Uiso 1 1 calc R . .
H14C H -0.1211 -0.0747 0.3380 0.114 Uiso 1 1 calc R . .
O15 O 0.24322(16) 0.6388(3) 0.29906(12) 0.0444(5) Uani 1 1 d . . .
H15A H 0.240(2) 0.694(5) 0.2497(19) 0.067 Uiso 1 1 d . . .
H15B H 0.250(2) 0.733(5) 0.332(2) 0.067 Uiso 1 1 d . . .
C16 C 0.2176(2) 0.4574(4) 0.08875(16) 0.0386(7) Uani 1 1 d . . .
H16A H 0.2440 0.4097 0.1423 0.046 Uiso 1 1 calc R . .
H16B H 0.2489 0.3758 0.0508 0.046 Uiso 1 1 calc R . .
C17 C 0.0971(2) 0.4420(4) 0.07297(17) 0.0465(8) Uani 1 1 d . . .
H17A H 0.0714 0.4746 0.0174 0.056 Uiso 1 1 calc R . .
H17B H 0.0752 0.3074 0.0825 0.056 Uiso 1 1 calc R . .
C18 C 0.0491(2) 0.5782(4) 0.12565(16) 0.0425(7) Uani 1 1 d . . .
C19 C 0.0913(2) 0.7840(4) 0.12502(17) 0.0451(7) Uani 1 1 d . . .
H19A H 0.0666 0.8439 0.0733 0.054 Uiso 1 1 calc R . .
H19B H 0.0628 0.8613 0.1656 0.054 Uiso 1 1 calc R . .
N20 N 0.20828(16) 0.7883(3) 0.14033(12) 0.0332(5) Uani 1 1 d . . .
C21 C 0.2464(2) 0.9898(4) 0.13847(16) 0.0394(7) Uani 1 1 d . . .
H21A H 0.2077 1.0720 0.1719 0.047 Uiso 1 1 calc R . .
H21B H 0.2317 1.0399 0.0841 0.047 Uiso 1 1 calc R . .
C22 C 0.3650(2) 1.0025(4) 0.16764(15) 0.0390(7) Uani 1 1 d . . .
H22A H 0.3918 1.1320 0.1554 0.047 Uiso 1 1 calc R . .
H22B H 0.3785 0.9845 0.2253 0.047 Uiso 1 1 calc R . .
C22A C 0.4216(2) 0.8485(4) 0.12855(13) 0.0333(6) Uani 1 1 d . . .
C22B C 0.5313(2) 0.8254(4) 0.12035(13) 0.0334(6) Uani 1 1 d . . .
C23 C 0.6239(2) 0.9316(5) 0.14511(15) 0.0462(8) Uani 1 1 d . . .
H23 H 0.6211 1.0479 0.1743 0.055 Uiso 1 1 calc R . .
C24 C 0.7189(2) 0.8653(5) 0.12663(16) 0.0526(9) Uani 1 1 d . . .
H24 H 0.7817 0.9374 0.1431 0.063 Uiso 1 1 calc R . .
C25 C 0.7247(2) 0.6938(5) 0.08409(16) 0.0538(9) Uani 1 1 d . . .
H25 H 0.7916 0.6500 0.0732 0.065 Uiso 1 1 calc R . .
C26 C 0.6346(2) 0.5866(5) 0.05754(15) 0.0464(8) Uani 1 1 d . . .
H26 H 0.6383 0.4713 0.0279 0.056 Uiso 1 1 calc R . .
C26A C 0.5386(2) 0.6540(4) 0.07595(14) 0.0372(7) Uani 1 1 d . . .
N27 N 0.43772(18) 0.5784(3) 0.05850(13) 0.0386(6) Uani 1 1 d . . .
H27 H 0.420(2) 0.491(5) 0.0279(17) 0.058 Uiso 1 1 d . . .
C27A C 0.3679(2) 0.6977(4) 0.09061(14) 0.0313(6) Uani 1 1 d . . .
C27B C 0.25116(19) 0.6674(4) 0.08098(14) 0.0320(6) Uani 1 1 d . . .
H27B H 0.2200 0.7147 0.0276 0.038 Uiso 1 1 calc R . .
C28 C -0.0219(2) 0.5299(5) 0.17131(19) 0.0591(9) Uani 1 1 d . . .
H28 H -0.0435 0.6298 0.2035 0.071 Uiso 1 1 calc R . .
C29 C -0.0721(3) 0.3336(6) 0.1776(2) 0.0814(12) Uani 1 1 d . . .
H29A H -0.0475 0.2445 0.1398 0.122 Uiso 1 1 calc R . .
H29B H -0.1493 0.3458 0.1663 0.122 Uiso 1 1 calc R . .
H29C H -0.0520 0.2828 0.2309 0.122 Uiso 1 1 calc R . .
